data_2240598
loop_
_publ_author_name
'Zhao, Ganlin'

_publ_section_title
;
 Crystal structure of <i>N</i>-(4-chlorophenyl)benzothioamide
;
_journal_coeditor_code SU5123
_journal_issue 5
_journal_name_full 'Acta Crystallographica Section E'
_journal_page_first o353
_journal_paper_doi 10.1107/S2056989015008075
_journal_volume 71
_journal_year 2015
_chemical_formula_iupac 'C13 H10 Cl N S'
_chemical_formula_moiety 'C13 H10 Cl N S'
_chemical_formula_sum 'C13 H10 Cl N S'
_chemical_formula_weight 247.73
_chemical_name_systematic
;
<i>N</i>-(4-Chlorophenyl)benzothioamide
;
_space_group_IT_number 14
_symmetry_cell_setting monoclinic
_symmetry_space_group_name_Hall '-P 2ybc'
_symmetry_space_group_name_H-M 'P 1 21/c 1'
_atom_sites_solution_hydrogens geom
_atom_sites_solution_primary direct
_atom_sites_solution_secondary difmap
_audit_creation_method SHELXL-97
_cell_angle_alpha 90.00
_cell_angle_beta 109.30(3)
_cell_angle_gamma 90.00
_cell_formula_units_Z 4
_cell_length_a 11.943(2)
_cell_length_b 12.689(3)
_cell_length_c 7.9764(16)
_cell_measurement_reflns_used 3499
_cell_measurement_temperature 113(2)
_cell_measurement_theta_max 27.864
_cell_measurement_theta_min 1.807
_cell_volume 1140.8(5)
_computing_cell_refinement
;
CrystalClear (Rigaku/MSC, 2005)
;
_computing_data_collection
;
CrystalClear (Rigaku/MSC, 2005)
;
_computing_data_reduction
;
CrystalClear (Rigaku/MSC, 2005)
;
_computing_molecular_graphics
;
SHELXTL (Sheldrick, 2008)
;
_computing_publication_material
;
SHELXL97 (Sheldrick, 2008)
;
_computing_structure_refinement
;
SHELXL97 (Sheldrick, 2008)
;
_computing_structure_solution
;
SHELXS97 (Sheldrick, 2008)
;
_diffrn_ambient_temperature 113(2)
_diffrn_detector_area_resol_mean 7.31
_diffrn_measured_fraction_theta_full 0.996
_diffrn_measured_fraction_theta_max 0.996
_diffrn_measurement_device_type 'Rigaku Saturn CCD area-detector'
_diffrn_measurement_method '\w and \f scans'
_diffrn_radiation_monochromator confocal
_diffrn_radiation_source 'rotating anode'
_diffrn_radiation_type MoK\a
_diffrn_radiation_wavelength 0.71073
_diffrn_reflns_av_R_equivalents 0.0298
_diffrn_reflns_av_sigmaI/netI 0.0283
_diffrn_reflns_limit_h_max 14
_diffrn_reflns_limit_h_min -11
_diffrn_reflns_limit_k_max 15
_diffrn_reflns_limit_k_min -15
_diffrn_reflns_limit_l_max 9
_diffrn_reflns_limit_l_min -9
_diffrn_reflns_number 7517
_diffrn_reflns_theta_full 25.01
_diffrn_reflns_theta_max 25.01
_diffrn_reflns_theta_min 2.42
_diffrn_standards_decay_% 0
_diffrn_standards_interval_count 0
_diffrn_standards_interval_time 0
_diffrn_standards_number 0
_exptl_absorpt_coefficient_mu 0.486
_exptl_absorpt_correction_T_max 0.9440
_exptl_absorpt_correction_T_min 0.9007
_exptl_absorpt_correction_type multi-scan
_exptl_absorpt_process_details
;
(CrystalClear; Rigaku/MSC, 2005)
;
_exptl_crystal_colour yellow
_exptl_crystal_density_diffrn 1.442
_exptl_crystal_density_method 'not measured'
_exptl_crystal_description block
_exptl_crystal_F_000 512
_exptl_crystal_size_max 0.22
_exptl_crystal_size_mid 0.20
_exptl_crystal_size_min 0.12
_refine_diff_density_max 0.216
_refine_diff_density_min -0.178
_refine_ls_extinction_coef 0.050(4)
_refine_ls_extinction_expression Fc^*^=kFc[1+0.001xFc^2^\l^3^/sin(2\q)]^-1/4^
_refine_ls_extinction_method
;
SHELXL97 (Sheldrick, 2008)
;
_refine_ls_goodness_of_fit_ref 1.045
_refine_ls_hydrogen_treatment mixed
_refine_ls_matrix_type full
_refine_ls_number_parameters 150
_refine_ls_number_reflns 2010
_refine_ls_number_restraints 1
_refine_ls_restrained_S_all 1.045
_refine_ls_R_factor_all 0.0342
_refine_ls_R_factor_gt 0.0283
_refine_ls_shift/su_max 0.002
_refine_ls_shift/su_mean 0.000
_refine_ls_structure_factor_coef Fsqd
_refine_ls_weighting_details 'calc w=1/[\s^2^(Fo^2^)+(0.0477P)^2^+0.1743P] where P=(Fo^2^+2Fc^2^)/3'
_refine_ls_weighting_scheme calc
_refine_ls_wR_factor_gt 0.0740
_refine_ls_wR_factor_ref 0.0771
_reflns_number_gt 1701
_reflns_number_total 2010
_reflns_threshold_expression I>2sigma(I)
_cod_data_source_file su5123sup1.cif
_cod_data_source_block I
_cod_original_cell_volume 1140.9(4)
_cod_original_sg_symbol_H-M 'P 21/c'
_cod_database_code 2240598
_cod_database_fobs_code 2240598

loop_
_symmetry_equiv_pos_as_xyz
'x, y, z'
'-x, y+1/2, -z+1/2'
'-x, -y, -z'
'x, -y-1/2, z-1/2'

loop_
_atom_site_type_symbol
_atom_site_label
_atom_site_fract_x
_atom_site_fract_y
_atom_site_fract_z
_atom_site_U_iso_or_equiv
_atom_site_adp_type
_atom_site_calc_flag
_atom_site_refinement_flags
_atom_site_occupancy
_atom_site_symmetry_multiplicity
S S1 0.94504(4) 0.58973(3) 1.20150(5) 0.01919(16) Uani d . 1 1
Cl Cl1 1.47747(4) 0.84240(4) 1.54329(6) 0.02760(17) Uani d . 1 1
N N1 1.02619(11) 0.71403(10) 0.99722(17) 0.0160(3) Uani d D 1 1
C C1 1.13474(13) 0.74209(12) 1.1311(2) 0.0159(3) Uani d . 1 1
C C2 1.21244(14) 0.66609(13) 1.2321(2) 0.0201(4) Uani d . 1 1
H H2 1.1936 0.5949 1.2147 0.024 Uiso calc R 1 1
C C3 1.31777(14) 0.69722(13) 1.3583(2) 0.0218(4) Uani d . 1 1
H H3 1.3698 0.6470 1.4264 0.026 Uiso calc R 1 1
C C4 1.34551(14) 0.80302(13) 1.3828(2) 0.0186(4) Uani d . 1 1
C C5 1.26984(15) 0.87901(13) 1.2816(2) 0.0219(4) Uani d . 1 1
H H5 1.2895 0.9501 1.2982 0.026 Uiso calc R 1 1
C C6 1.16448(15) 0.84782(13) 1.1550(2) 0.0194(4) Uani d . 1 1
H H6 1.1134 0.8982 1.0857 0.023 Uiso calc R 1 1
C C7 0.94159(14) 0.64895(12) 1.0128(2) 0.0159(4) Uani d . 1 1
C C8 0.83987(14) 0.63239(12) 0.8467(2) 0.0161(4) Uani d . 1 1
C C9 0.85648(15) 0.62942(12) 0.6821(2) 0.0182(4) Uani d . 1 1
H H9 0.9320 0.6389 0.6751 0.022 Uiso calc R 1 1
C C10 0.76076(16) 0.61237(13) 0.5280(2) 0.0226(4) Uani d . 1 1
H H10 0.7725 0.6106 0.4184 0.027 Uiso calc R 1 1
C C11 0.64826(16) 0.59810(13) 0.5376(2) 0.0249(4) Uani d . 1 1
H H11 0.5842 0.5868 0.4347 0.030 Uiso calc R 1 1
C C12 0.63130(15) 0.60079(13) 0.7015(2) 0.0251(4) Uani d . 1 1
H H12 0.5557 0.5910 0.7082 0.030 Uiso calc R 1 1
C C13 0.72593(14) 0.61784(12) 0.8545(2) 0.0201(4) Uani d . 1 1
H H13 0.7137 0.6197 0.9637 0.024 Uiso calc R 1 1
H H1 1.0058(16) 0.7552(13) 0.9013(17) 0.030(5) Uiso d D 1 1

loop_
_atom_site_aniso_label
_atom_site_aniso_U_11
_atom_site_aniso_U_22
_atom_site_aniso_U_33
_atom_site_aniso_U_12
_atom_site_aniso_U_13
_atom_site_aniso_U_23
S1 0.0205(2) 0.0192(2) 0.0179(3) -0.00251(17) 0.00650(18) 0.00248(16)
Cl1 0.0174(2) 0.0353(3) 0.0268(3) -0.00442(18) 0.00281(18) -0.00048(18)
N1 0.0177(7) 0.0151(7) 0.0155(7) -0.0010(6) 0.0057(6) 0.0010(6)
C1 0.0158(8) 0.0181(8) 0.0164(8) -0.0003(7) 0.0090(7) -0.0010(6)
C2 0.0187(9) 0.0154(8) 0.0280(9) 0.0004(7) 0.0102(7) 0.0010(7)
C3 0.0170(8) 0.0215(9) 0.0279(10) 0.0042(7) 0.0089(7) 0.0066(7)
C4 0.0138(8) 0.0245(9) 0.0186(8) -0.0014(7) 0.0070(7) -0.0008(7)
C5 0.0231(9) 0.0177(8) 0.0249(9) -0.0026(7) 0.0081(8) -0.0024(7)
C6 0.0192(9) 0.0175(8) 0.0211(9) 0.0029(7) 0.0063(7) 0.0016(6)
C7 0.0173(8) 0.0118(7) 0.0210(9) 0.0028(6) 0.0096(7) -0.0021(6)
C8 0.0186(8) 0.0098(7) 0.0201(8) 0.0007(6) 0.0065(7) -0.0005(6)
C9 0.0202(9) 0.0133(8) 0.0223(9) -0.0018(7) 0.0085(7) 0.0000(7)
C10 0.0300(10) 0.0194(8) 0.0186(9) -0.0017(8) 0.0081(8) -0.0018(7)
C11 0.0234(9) 0.0257(9) 0.0202(9) -0.0010(8) 0.0001(7) -0.0017(7)
C12 0.0171(9) 0.0280(9) 0.0285(10) 0.0010(8) 0.0052(7) 0.0009(8)
C13 0.0192(9) 0.0210(9) 0.0212(9) 0.0019(7) 0.0080(7) 0.0011(7)

loop_
_atom_type_symbol
_atom_type_description
_atom_type_scat_dispersion_real
_atom_type_scat_dispersion_imag
_atom_type_scat_source
C C 0.0033 0.0016 'International Tables Vol C Tables 4.2.6.8 and 6.1.1.4'
H H 0.0000 0.0000 'International Tables Vol C Tables 4.2.6.8 and 6.1.1.4'
N N 0.0061 0.0033 'International Tables Vol C Tables 4.2.6.8 and 6.1.1.4'
S S 0.1246 0.1234 'International Tables Vol C Tables 4.2.6.8 and 6.1.1.4'
Cl Cl 0.1484 0.1585 'International Tables Vol C Tables 4.2.6.8 and 6.1.1.4'

loop_
_geom_angle_atom_site_label_1
_geom_angle_atom_site_label_2
_geom_angle_atom_site_label_3
_geom_angle
C7 N1 C1 127.60(13)
C7 N1 H1 116.1(12)
C1 N1 H1 114.8(12)
C6 C1 C2 119.92(15)
C6 C1 N1 118.25(14)
C2 C1 N1 121.77(14)
C3 C2 C1 119.60(15)
C3 C2 H2 120.2
C1 C2 H2 120.2
C4 C3 C2 119.90(15)
C4 C3 H3 120.0
C2 C3 H3 120.0
C3 C4 C5 120.96(15)
C3 C4 Cl1 119.94(13)
C5 C4 Cl1 119.09(13)
C4 C5 C6 119.13(15)
C4 C5 H5 120.4
C6 C5 H5 120.4
C1 C6 C5 120.46(15)
C1 C6 H6 119.8
C5 C6 H6 119.8
N1 C7 C8 115.00(13)
N1 C7 S1 124.40(13)
C8 C7 S1 120.59(12)
C9 C8 C13 118.95(15)
C9 C8 C7 121.01(15)
C13 C8 C7 120.03(15)
C8 C9 C10 120.42(16)
C8 C9 H9 119.8
C10 C9 H9 119.8
C11 C10 C9 120.03(16)
C11 C10 H10 120.0
C9 C10 H10 120.0
C10 C11 C12 119.76(16)
C10 C11 H11 120.1
C12 C11 H11 120.1
C13 C12 C11 120.34(16)
C13 C12 H12 119.8
C11 C12 H12 119.8
C12 C13 C8 120.50(16)
C12 C13 H13 119.7
C8 C13 H13 119.7

loop_
_geom_bond_atom_site_label_1
_geom_bond_atom_site_label_2
_geom_bond_distance
S1 C7 1.6705(16)
Cl1 C4 1.7430(17)
N1 C7 1.342(2)
N1 C1 1.426(2)
N1 H1 0.891(9)
C1 C6 1.385(2)
C1 C2 1.395(2)
C2 C3 1.384(2)
C2 H2 0.9300
C3 C4 1.381(2)
C3 H3 0.9300
C4 C5 1.384(2)
C5 C6 1.385(2)
C5 H5 0.9300
C6 H6 0.9300
C7 C8 1.487(2)
C8 C9 1.391(2)
C8 C13 1.395(2)
C9 C10 1.392(2)
C9 H9 0.9300
C10 C11 1.383(2)
C10 H10 0.9300
C11 C12 1.388(3)
C11 H11 0.9300
C12 C13 1.379(2)
C12 H12 0.9300
C13 H13 0.9300

loop_
_geom_hbond_atom_site_label_D
_geom_hbond_atom_site_label_H
_geom_hbond_atom_site_label_A
_geom_hbond_site_symmetry_A
_geom_hbond_distance_DH
_geom_hbond_distance_HA
_geom_hbond_distance_DA
_geom_hbond_angle_DHA
N1 H1 S1 4_575 0.891(14) 2.485(14) 3.346(15) 162.50(13)

loop_
_geom_torsion_atom_site_label_1
_geom_torsion_atom_site_label_2
_geom_torsion_atom_site_label_3
_geom_torsion_atom_site_label_4
_geom_torsion
C7 N1 C1 C6 -131.37(16)
C7 N1 C1 C2 51.1(2)
C6 C1 C2 C3 1.3(2)
N1 C1 C2 C3 178.80(14)
C1 C2 C3 C4 -0.3(2)
C2 C3 C4 C5 -0.7(2)
C2 C3 C4 Cl1 179.35(12)
C3 C4 C5 C6 0.5(2)
Cl1 C4 C5 C6 -179.46(12)
C2 C1 C6 C5 -1.5(2)
N1 C1 C6 C5 -179.01(14)
C4 C5 C6 C1 0.5(2)
C1 N1 C7 C8 -177.96(13)
C1 N1 C7 S1 2.6(2)
N1 C7 C8 C9 35.2(2)
S1 C7 C8 C9 -145.34(13)
N1 C7 C8 C13 -145.86(15)
S1 C7 C8 C13 33.62(19)
C13 C8 C9 C10 0.1(2)
C7 C8 C9 C10 179.08(14)
C8 C9 C10 C11 -0.1(2)
C9 C10 C11 C12 0.0(2)
C10 C11 C12 C13 0.2(3)
C11 C12 C13 C8 -0.1(2)
C9 C8 C13 C12 0.0(2)
C7 C8 C13 C12 -178.98(14)
